data_4084889
loop_
_publ_author_name
'Hurkes, Natascha'
'Bruhn, Clemens'
'Belaj, Ferdinand'
'Pietschnig, Rudolf'

_publ_section_title
;
 Silanetriols as Powerful Starting Materials for Selective Condensation to
 Bulky POSS Cages.
;
_journal_issue 24
_journal_name_full Organometallics
_journal_page_first 7299
_journal_page_last 7306
_journal_paper_doi 10.1021/om5010918
_journal_volume 33
_journal_year 2014
_chemical_compound_source 'synthetical product'
_chemical_formula_moiety 'C40 H88 O12 Si8'
_chemical_formula_sum 'C40 H88 O12 Si8'
_chemical_formula_weight 985.81
_chemical_name_systematic ' octakis(1,1-dimethylpropyl)octasilsesquioxane'
_space_group_IT_number 167
_symmetry_cell_setting trigonal
_symmetry_space_group_name_Hall '-R 3 2"c'
_symmetry_space_group_name_H-M 'R -3 c :H'
_atom_sites_solution_hydrogens geom
_atom_sites_solution_primary direct
_atom_sites_solution_secondary difmap
_audit_creation_method 'manual edited SHELXL-97 .cif file'
_cell_angle_alpha 90.00
_cell_angle_beta 90.00
_cell_angle_gamma 120.00
_cell_formula_units_Z 6
_cell_length_a 13.2192(4)
_cell_length_b 13.2192(4)
_cell_length_c 53.3347(18)
_cell_measurement_reflns_used 9715
_cell_measurement_temperature 100(2)
_cell_measurement_theta_max 31.03
_cell_measurement_theta_min 2.34
_cell_volume 8071.4(4)
_computing_cell_refinement 'Bruker SAINT'
_computing_data_collection 'Bruker APEX2'
_computing_data_reduction 'Bruker SAINT'
_computing_molecular_graphics 'modified ORTEP (Johnson, 1965)'
_computing_publication_material 'SHELXL-97 (Sheldrick, 2008)'
_computing_structure_refinement 'SHELXL-97 (Sheldrick, 2008)'
_computing_structure_solution 'SHELXS-97 (Sheldrick, 2008)'
_diffrn_ambient_temperature 100(2)
_diffrn_measured_fraction_theta_full 0.997
_diffrn_measured_fraction_theta_max 0.997
_diffrn_measurement_device_type 'Bruker APEX-II CCD'
_diffrn_measurement_method '\f and \w scans'
_diffrn_radiation_monochromator graphite
_diffrn_radiation_source 'fine-focus sealed tube'
_diffrn_radiation_type MoK\a
_diffrn_radiation_wavelength 0.71073
_diffrn_reflns_av_R_equivalents 0.0238
_diffrn_reflns_av_sigmaI/netI 0.0172
_diffrn_reflns_limit_h_max 13
_diffrn_reflns_limit_h_min -17
_diffrn_reflns_limit_k_max 18
_diffrn_reflns_limit_k_min -14
_diffrn_reflns_limit_l_max 54
_diffrn_reflns_limit_l_min -75
_diffrn_reflns_number 14563
_diffrn_reflns_theta_full 30.00
_diffrn_reflns_theta_max 30.00
_diffrn_reflns_theta_min 2.34
_diffrn_standards_number 0
_exptl_absorpt_coefficient_mu 0.252
_exptl_absorpt_correction_T_max 0.7462
_exptl_absorpt_correction_T_min 0.5440
_exptl_absorpt_correction_type multi-scan
_exptl_absorpt_process_details 'Bruker SADABS'
_exptl_crystal_colour colourless
_exptl_crystal_density_diffrn 1.217
_exptl_crystal_density_method 'not measured'
_exptl_crystal_description block
_exptl_crystal_F_000 3216
_exptl_crystal_size_max 0.30
_exptl_crystal_size_mid 0.26
_exptl_crystal_size_min 0.25
_refine_diff_density_max 0.744
_refine_diff_density_min -0.408
_refine_diff_density_rms 0.061
_refine_ls_extinction_method none
_refine_ls_goodness_of_fit_ref 1.064
_refine_ls_hydrogen_treatment refU
_refine_ls_matrix_type full
_refine_ls_number_parameters 157
_refine_ls_number_reflns 2623
_refine_ls_number_restraints 125
_refine_ls_restrained_S_all 1.172
_refine_ls_R_factor_all 0.0482
_refine_ls_R_factor_gt 0.0416
_refine_ls_shift/su_max 0.001
_refine_ls_shift/su_mean 0.000
_refine_ls_structure_factor_coef Fsqd
_refine_ls_weighting_details 'calc w=1/[\s^2^(Fo^2^)+(0.0725P)^2^+12.2905P] where P=(Fo^2^+2Fc^2^)/3'
_refine_ls_weighting_scheme calc
_refine_ls_wR_factor_gt 0.1200
_refine_ls_wR_factor_ref 0.1280
_reflns_number_gt 2265
_reflns_number_total 2623
_reflns_threshold_expression >2sigma(I)
_cod_data_source_file om5010918_si_002.cif
_cod_data_source_block 4b_NH235B
_cod_depositor_comments 'Adding full bibliography for 4084885--4084891.cif.'
_cod_original_cell_volume 8071.4(5)
_cod_original_sg_symbol_H-M 'R -3 c'
_cod_database_code 4084889

loop_
_symmetry_equiv_pos_as_xyz
'x, y, z'
'-y, x-y, z'
'-x+y, -x, z'
'y, x, -z+1/2'
'x-y, -y, -z+1/2'
'-x, -x+y, -z+1/2'
'x+2/3, y+1/3, z+1/3'
'-y+2/3, x-y+1/3, z+1/3'
'-x+y+2/3, -x+1/3, z+1/3'
'y+2/3, x+1/3, -z+5/6'
'x-y+2/3, -y+1/3, -z+5/6'
'-x+2/3, -x+y+1/3, -z+5/6'
'x+1/3, y+2/3, z+2/3'
'-y+1/3, x-y+2/3, z+2/3'
'-x+y+1/3, -x+2/3, z+2/3'
'y+1/3, x+2/3, -z+7/6'
'x-y+1/3, -y+2/3, -z+7/6'
'-x+1/3, -x+y+2/3, -z+7/6'
'-x, -y, -z'
'y, -x+y, -z'
'x-y, x, -z'
'-y, -x, z-1/2'
'-x+y, y, z-1/2'
'x, x-y, z-1/2'
'-x+2/3, -y+1/3, -z+1/3'
'y+2/3, -x+y+1/3, -z+1/3'
'x-y+2/3, x+1/3, -z+1/3'
'-y+2/3, -x+1/3, z-1/6'
'-x+y+2/3, y+1/3, z-1/6'
'x+2/3, x-y+1/3, z-1/6'
'-x+1/3, -y+2/3, -z+2/3'
'y+1/3, -x+y+2/3, -z+2/3'
'x-y+1/3, x+2/3, -z+2/3'
'-y+1/3, -x+2/3, z+1/6'
'-x+y+1/3, y+2/3, z+1/6'
'x+1/3, x-y+2/3, z+1/6'

loop_
_atom_site_label
_atom_site_type_symbol
_atom_site_fract_x
_atom_site_fract_y
_atom_site_fract_z
_atom_site_U_iso_or_equiv
_atom_site_adp_type
_atom_site_occupancy
_atom_site_symmetry_multiplicity
_atom_site_calc_flag
_atom_site_refinement_flags
_atom_site_disorder_assembly
_atom_site_disorder_group
Si1 Si 0.6667 0.3333 0.282618(15) 0.02474(18) Uani 1 3 d S . .
Si2 Si 0.74593(3) 0.55322(3) 0.316449(8) 0.02359(15) Uani 1 1 d . B .
O1 O 0.71725(11) 0.46502(10) 0.29307(2) 0.0311(3) Uani 1 1 d . . .
O2 O 0.62762(10) 0.51057(10) 0.33262(2) 0.0296(3) Uani 1 1 d . . .
C11 C 0.6667 0.3333 0.24764(6) 0.0405(6) Uani 1 3 d SDU . .
C12 C 0.6153(5) 0.4089(6) 0.23836(15) 0.0608(14) Uani 0.66667 1 d PDU A 1
H121 H 0.5346 0.3751 0.2443 0.078(4) Uiso 0.66667 1 calc PR A 1
H122 H 0.6166 0.4111 0.2200 0.078(4) Uiso 0.66667 1 calc PR A 1
H123 H 0.6621 0.4884 0.2449 0.078(4) Uiso 0.66667 1 calc PR A 1
C13 C 0.6433(8) 0.4278(8) 0.2371(3) 0.0468(18) Uani 0.33333 1 d PDU A 2
H131 H 0.6578 0.4358 0.2188 0.060(9) Uiso 0.33333 1 calc PR A 2
H132 H 0.6966 0.5039 0.2451 0.060(9) Uiso 0.33333 1 calc PR A 2
C14 C 0.5159(7) 0.3934(8) 0.24245(16) 0.0576(18) Uani 0.33333 1 d PDU A 2
H141 H 0.5006 0.4536 0.2358 0.078(4) Uiso 0.33333 1 calc PR A 2
H142 H 0.5022 0.3862 0.2606 0.078(4) Uiso 0.33333 1 calc PR A 2
H143 H 0.4636 0.3185 0.2344 0.078(4) Uiso 0.33333 1 calc PR A 2
C21 C 0.79990(15) 0.70412(14) 0.30437(4) 0.0364(3) Uani 1 1 d DU . .
C22 C 0.6984(2) 0.70702(19) 0.29107(5) 0.0532(6) Uani 1 1 d DU B .
H221 H 0.7252 0.7858 0.2846 0.078(4) Uiso 1 1 calc R . .
H222 H 0.6345 0.6860 0.3030 0.078(4) Uiso 1 1 calc R . .
H223 H 0.6706 0.6511 0.2772 0.078(4) Uiso 1 1 calc R . .
C23 C 0.8303(6) 0.7850(4) 0.32772(10) 0.0549(15) Uani 0.575(4) 1 d PDU B 1
H231 H 0.8953 0.7862 0.3369 0.078(4) Uiso 0.575(4) 1 calc PR B 1
H232 H 0.7620 0.7552 0.3387 0.078(4) Uiso 0.575(4) 1 calc PR B 1
H233 H 0.8530 0.8643 0.3223 0.078(4) Uiso 0.575(4) 1 calc PR B 1
C24 C 0.8647(5) 0.8033(6) 0.32282(13) 0.0436(12) Uani 0.425(4) 1 d PDU B 2
H241 H 0.9327 0.8004 0.3297 0.060(9) Uiso 0.425(4) 1 calc PR B 2
H242 H 0.8936 0.8792 0.3142 0.060(9) Uiso 0.425(4) 1 calc PR B 2
C25 C 0.7827(5) 0.7919(5) 0.34380(12) 0.0565(13) Uani 0.425(4) 1 d PDU B 2
H251 H 0.8240 0.8562 0.3557 0.078(4) Uiso 0.425(4) 1 calc PR B 2
H252 H 0.7553 0.7172 0.3524 0.078(4) Uiso 0.425(4) 1 calc PR B 2
H253 H 0.7156 0.7950 0.3368 0.078(4) Uiso 0.425(4) 1 calc PR B 2
C26 C 0.8979(5) 0.7331(7) 0.28477(12) 0.0391(10) Uani 0.425(4) 1 d PDU B 2
H261 H 0.8677 0.6741 0.2715 0.078(4) Uiso 0.425(4) 1 calc PR B 2
H262 H 0.9642 0.7333 0.2930 0.078(4) Uiso 0.425(4) 1 calc PR B 2
H263 H 0.9234 0.8103 0.2775 0.078(4) Uiso 0.425(4) 1 calc PR B 2
C27 C 0.9231(6) 0.7598(9) 0.2932(2) 0.0503(18) Uani 0.274(6) 1 d PDU B 3
H271 H 0.9332 0.6999 0.2842 0.060(9) Uiso 0.274(6) 1 calc PR B 3
H272 H 0.9819 0.7925 0.3068 0.060(9) Uiso 0.274(6) 1 calc PR B 3
C28 C 0.9413(7) 0.8585(6) 0.27481(14) 0.0426(17) Uani 0.274(6) 1 d PDU B 3
H281 H 1.0213 0.8970 0.2683 0.078(4) Uiso 0.274(6) 1 calc PR B 3
H282 H 0.9279 0.9158 0.2836 0.078(4) Uiso 0.274(6) 1 calc PR B 3
H283 H 0.8860 0.8249 0.2608 0.078(4) Uiso 0.274(6) 1 calc PR B 3
C29 C 0.8785(9) 0.7248(16) 0.28109(14) 0.050(2) Uani 0.301(5) 1 d PDU B 4
H291 H 0.8326 0.6650 0.2683 0.060(9) Uiso 0.301(5) 1 calc PR B 4
H292 H 0.9010 0.8022 0.2739 0.060(9) Uiso 0.301(5) 1 calc PR B 4
C30 C 0.9891(7) 0.7198(9) 0.2869(2) 0.068(3) Uani 0.301(5) 1 d PDU B 4
H301 H 1.0357 0.7361 0.2715 0.078(4) Uiso 0.301(5) 1 calc PR B 4
H302 H 0.9676 0.6419 0.2931 0.078(4) Uiso 0.301(5) 1 calc PR B 4
H303 H 1.0349 0.7784 0.2996 0.078(4) Uiso 0.301(5) 1 calc PR B 4

loop_
_atom_site_aniso_label
_atom_site_aniso_U_11
_atom_site_aniso_U_22
_atom_site_aniso_U_33
_atom_site_aniso_U_23
_atom_site_aniso_U_13
_atom_site_aniso_U_12
Si1 0.0194(2) 0.0194(2) 0.0354(4) 0.000 0.000 0.00971(11)
Si2 0.0157(2) 0.0130(2) 0.0416(3) 0.00275(15) 0.00193(15) 0.00684(15)
O1 0.0294(6) 0.0197(5) 0.0428(6) 0.0020(4) 0.0044(5) 0.0112(4)
O2 0.0193(5) 0.0196(5) 0.0502(7) 0.0007(5) 0.0057(5) 0.0101(4)
C11 0.0418(9) 0.0418(9) 0.0380(14) 0.000 0.000 0.0209(4)
C12 0.058(3) 0.064(3) 0.058(3) 0.028(2) -0.007(2) 0.029(2)
C13 0.048(3) 0.040(3) 0.053(4) 0.006(2) 0.007(3) 0.022(3)
C14 0.055(3) 0.065(4) 0.064(4) 0.023(3) 0.014(3) 0.038(3)
C21 0.0286(7) 0.0174(6) 0.0605(9) 0.0069(6) -0.0063(6) 0.0096(6)
C22 0.0454(10) 0.0316(9) 0.0830(16) 0.0070(9) -0.0218(9) 0.0195(8)
C23 0.068(4) 0.0115(16) 0.073(3) -0.0009(18) -0.021(2) 0.011(2)
C24 0.028(2) 0.019(2) 0.074(2) 0.002(2) -0.0074(14) 0.0053(18)
C25 0.057(3) 0.038(2) 0.066(3) -0.003(2) -0.002(2) 0.017(2)
C26 0.0241(17) 0.021(2) 0.045(2) 0.0140(18) -0.0105(15) -0.0099(19)
C27 0.0385(17) 0.036(3) 0.068(4) 0.016(3) 0.007(2) 0.012(3)
C28 0.039(3) 0.030(3) 0.048(3) 0.004(2) -0.002(2) 0.009(2)
C29 0.046(3) 0.043(4) 0.051(3) 0.014(3) -0.003(2) 0.013(3)
C30 0.054(3) 0.061(5) 0.096(6) 0.035(4) 0.030(3) 0.034(4)

loop_
_atom_type_symbol
_atom_type_description
_atom_type_scat_dispersion_real
_atom_type_scat_dispersion_imag
_atom_type_scat_source
C C 0.0033 0.0016 'International Tables Vol C Tables 4.2.6.8 and 6.1.1.4'
H H 0.0000 0.0000 'International Tables Vol C Tables 4.2.6.8 and 6.1.1.4'
O O 0.0106 0.0060 'International Tables Vol C Tables 4.2.6.8 and 6.1.1.4'
Si Si 0.0817 0.0704 'International Tables Vol C Tables 4.2.6.8 and 6.1.1.4'

loop_
_geom_angle_atom_site_label_1
_geom_angle_atom_site_label_2
_geom_angle_atom_site_label_3
_geom_angle
_geom_angle_site_symmetry_1
_geom_angle_site_symmetry_3
O1 Si1 O1 108.82(5) 2_655 .
O1 Si1 C11 110.12(5) . .
O1 Si2 O2 109.17(7) . 32
O1 Si2 O2 108.78(7) . .
O2 Si2 O2 109.17(5) 32 .
O1 Si2 C21 109.33(8) . .
O2 Si2 C21 110.35(7) 32 .
O2 Si2 C21 110.02(7) . .
Si2 O1 Si1 149.53(9) . .
Si2 O2 Si2 148.96(8) 33_545 .
C13 C11 C13 107.4(6) 2_655 .
C13 C11 C12 118.9(5) 2_655 3_665
C13 C11 C12 98.1(4) . 3_665
C13 C11 C12 98.1(4) 3_665 2_655
C13 C11 C12 118.9(5) . 2_655
C12 C11 C12 110.2(3) 3_665 2_655
C13 C11 C12 118.9(5) 3_665 .
C13 C11 C12 98.1(4) 2_655 .
C12 C11 C12 110.2(3) 3_665 .
C12 C11 C12 110.2(3) 2_655 .
C13 C11 Si1 111.4(6) . .
C12 C11 Si1 108.7(3) . .
C11 C12 H121 109.5 . .
C11 C12 H122 109.5 . .
H121 C12 H122 109.5 . .
C11 C12 H123 109.5 . .
H121 C12 H123 109.5 . .
H122 C12 H123 109.5 . .
C11 C13 C14 109.2(5) . .
C11 C13 H131 109.8 . .
C14 C13 H131 109.8 . .
C11 C13 H132 109.8 . .
C14 C13 H132 109.8 . .
H131 C13 H132 108.3 . .
C13 C14 H141 109.5 . .
C13 C14 H142 109.5 . .
H141 C14 H142 109.5 . .
C13 C14 H143 109.5 . .
H141 C14 H143 109.5 . .
H142 C14 H143 109.5 . .
C24 C21 C27 80.3(6) . .
C24 C21 C22 113.6(4) . .
C27 C21 C22 122.8(4) . .
C24 C21 C29 109.1(7) . .
C22 C21 C29 98.2(4) . .
C24 C21 C26 100.5(4) . .
C22 C21 C26 108.3(3) . .
C27 C21 C23 97.6(6) . .
C22 C21 C23 106.3(3) . .
C29 C21 C23 126.7(7) . .
C26 C21 C23 118.1(4) . .
C24 C21 Si2 116.7(4) . .
C27 C21 Si2 113.2(3) . .
C22 C21 Si2 108.33(12) . .
C29 C21 Si2 109.2(7) . .
C26 C21 Si2 108.8(3) . .
C23 C21 Si2 106.7(3) . .
C21 C22 H221 109.5 . .
C21 C22 H222 109.5 . .
H221 C22 H222 109.5 . .
C21 C22 H223 109.5 . .
H221 C22 H223 109.5 . .
H222 C22 H223 109.5 . .
C21 C23 H231 109.5 . .
C21 C23 H232 109.5 . .
H231 C23 H232 109.5 . .
C21 C23 H233 109.5 . .
H231 C23 H233 109.5 . .
H232 C23 H233 109.5 . .
C25 C24 C21 109.1(4) . .
C25 C24 H241 109.9 . .
C21 C24 H241 109.9 . .
C25 C24 H242 109.9 . .
C21 C24 H242 109.9 . .
H241 C24 H242 108.3 . .
C24 C25 H251 109.5 . .
C24 C25 H252 109.5 . .
H251 C25 H252 109.5 . .
C24 C25 H253 109.5 . .
H251 C25 H253 109.5 . .
H252 C25 H253 109.5 . .
C21 C26 H261 109.5 . .
C21 C26 H262 109.5 . .
H261 C26 H262 109.5 . .
C21 C26 H263 109.5 . .
H261 C26 H263 109.5 . .
H262 C26 H263 109.5 . .
C21 C27 C28 109.3(5) . .
C21 C27 H271 109.8 . .
C28 C27 H271 109.8 . .
C21 C27 H272 109.8 . .
C28 C27 H272 109.8 . .
H271 C27 H272 108.3 . .
C27 C28 H281 109.5 . .
C27 C28 H282 109.5 . .
H281 C28 H282 109.5 . .
C27 C28 H283 109.5 . .
H281 C28 H283 109.5 . .
H282 C28 H283 109.5 . .
C30 C29 C21 113.7(6) . .
C30 C29 H291 108.8 . .
C21 C29 H291 108.8 . .
C30 C29 H292 108.8 . .
C21 C29 H292 108.8 . .
H291 C29 H292 107.7 . .
C29 C30 H301 109.5 . .
C29 C30 H302 109.5 . .
H301 C30 H302 109.5 . .
C29 C30 H303 109.5 . .
H301 C30 H303 109.5 . .
H302 C30 H303 109.5 . .

loop_
_geom_bond_atom_site_label_1
_geom_bond_atom_site_label_2
_geom_bond_distance
_geom_bond_site_symmetry_2
Si1 O1 1.6199(12) .
Si1 C11 1.865(4) .
Si2 O1 1.6175(13) .
Si2 O2 1.6194(12) 32
Si2 O2 1.6203(12) .
Si2 C21 1.8655(17) .
C11 C13 1.535(5) .
C11 C12 1.544(3) .
C12 H121 0.98 .
C12 H122 0.98 .
C12 H123 0.98 .
C13 C14 1.535(5) .
C13 H131 0.99 .
C13 H132 0.99 .
C14 H141 0.98 .
C14 H142 0.98 .
C14 H143 0.98 .
C21 C24 1.516(4) .
C21 C27 1.532(4) .
C21 C22 1.535(2) .
C21 C29 1.553(5) .
C21 C26 1.556(4) .
C21 C23 1.557(4) .
C22 H221 0.98 .
C22 H222 0.98 .
C22 H223 0.98 .
C23 H231 0.98 .
C23 H232 0.98 .
C23 H233 0.98 .
C24 C25 1.512(4) .
C24 H241 0.99 .
C24 H242 0.99 .
C25 H251 0.98 .
C25 H252 0.98 .
C25 H253 0.98 .
C26 H261 0.98 .
C26 H262 0.98 .
C26 H263 0.98 .
C27 C28 1.553(5) .
C27 H271 0.99 .
C27 H272 0.99 .
C28 H281 0.98 .
C28 H282 0.98 .
C28 H283 0.98 .
C29 C30 1.527(5) .
C29 H291 0.99 .
C29 H292 0.99 .
C30 H301 0.98 .
C30 H302 0.98 .
C30 H303 0.98 .

loop_
_geom_torsion_atom_site_label_1
_geom_torsion_atom_site_label_2
_geom_torsion_atom_site_label_3
_geom_torsion_atom_site_label_4
_geom_torsion
_geom_torsion_site_symmetry_1
_geom_torsion_site_symmetry_4
O2 Si2 O1 Si1 64.16(18) 32 .
O2 Si2 O1 Si1 -54.87(18) . .
C21 Si2 O1 Si1 -175.03(16) . .
O1 Si1 O1 Si2 -63.98(16) 3_665 .
O1 Si1 O1 Si2 54.45(17) 2_655 .
C11 Si1 O1 Si2 175.24(15) . .
O1 Si2 O2 Si2 64.90(18) . 33_545
O2 Si2 O2 Si2 -54.14(16) 32 33_545
C21 Si2 O2 Si2 -175.37(16) . 33_545
O1 Si1 C11 C13 -33.2(4) 3_665 3_665
O1 Si1 C11 C13 -153.2(4) 2_655 3_665
O1 Si1 C11 C13 86.8(4) . 3_665
O1 Si1 C11 C13 86.8(4) 3_665 2_655
O1 Si1 C11 C13 -33.2(4) 2_655 2_655
O1 Si1 C11 C13 -153.2(4) . 2_655
O1 Si1 C11 C13 -153.2(4) 3_665 .
O1 Si1 C11 C13 86.8(4) 2_655 .
O1 Si1 C11 C13 -33.2(4) . .
O1 Si1 C11 C12 -46.1(3) 3_665 3_665
O1 Si1 C11 C12 -166.1(3) 2_655 3_665
O1 Si1 C11 C12 73.9(3) . 3_665
O1 Si1 C11 C12 73.9(3) 3_665 2_655
O1 Si1 C11 C12 -46.1(3) 2_655 2_655
O1 Si1 C11 C12 -166.1(3) . 2_655
O1 Si1 C11 C12 -166.1(3) 3_665 .
O1 Si1 C11 C12 73.9(3) 2_655 .
O1 Si1 C11 C12 -46.1(3) . .
C13 C11 C13 C14 168.0(5) 3_665 .
C13 C11 C13 C14 52.6(16) 2_655 .
C12 C11 C13 C14 176.5(10) 3_665 .
C12 C11 C13 C14 57.9(9) 2_655 .
C12 C11 C13 C14 10(3) . .
Si1 C11 C13 C14 -69.7(10) . .
O1 Si2 C21 C24 -162.2(3) . .
O2 Si2 C21 C24 -42.1(3) 32 .
O2 Si2 C21 C24 78.4(3) . .
O1 Si2 C21 C27 -71.6(6) . .
O2 Si2 C21 C27 48.4(6) 32 .
O2 Si2 C21 C27 169.0(6) . .
O1 Si2 C21 C22 68.03(17) . .
O2 Si2 C21 C22 -171.89(15) 32 .
O2 Si2 C21 C22 -51.37(17) . .
O1 Si2 C21 C29 -37.9(4) . .
O2 Si2 C21 C29 82.2(4) 32 .
O2 Si2 C21 C29 -157.3(4) . .
O1 Si2 C21 C26 -49.5(3) . .
O2 Si2 C21 C26 70.6(3) 32 .
O2 Si2 C21 C26 -168.9(3) . .
O1 Si2 C21 C23 -177.8(3) . .
O2 Si2 C21 C23 -57.7(3) 32 .
O2 Si2 C21 C23 62.8(3) . .
C27 C21 C24 C25 -174.3(7) . .
C22 C21 C24 C25 64.0(7) . .
C29 C21 C24 C25 172.5(7) . .
C26 C21 C24 C25 179.5(7) . .
C23 C21 C24 C25 -4.6(16) . .
Si2 C21 C24 C25 -63.2(7) . .
C24 C21 C27 C28 -87.3(9) . .
C22 C21 C27 C28 24.6(11) . .
C29 C21 C27 C28 68.4(14) . .
C26 C21 C27 C28 75.6(12) . .
C23 C21 C27 C28 -90.5(9) . .
Si2 C21 C27 C28 157.7(6) . .
C24 C21 C29 C30 65.1(13) . .
C27 C21 C29 C30 39.7(9) . .
C22 C21 C29 C30 -176.3(11) . .
C26 C21 C29 C30 26(4) . .
C23 C21 C29 C30 66.2(15) . .
Si2 C21 C29 C30 -63.6(13) . .
